data_7022355
loop_
_publ_author_name
'Li, Bao'
'Dai, Xiaomei'
'Meng, Xianggao'
'Zhang, Tianle'
'Liu, Chengmei'
'Yu, Kaichao'

_publ_section_title
;
 Temperature-controlled synthesis and luminescent properties of two novel
 coordination polymers modeled by hexa-carboxylate ligand derived from
 cyclotriphosphazene.
;
_journal_issue 7
_journal_name_full 'Dalton transactions (Cambridge, England : 2003)'
_journal_page_first 2588
_journal_page_last 2593
_journal_paper_doi 10.1039/c2dt32431h
_journal_volume 42
_journal_year 2013
_chemical_formula_sum 'C42 H24 Cd3 N3 O25 P3'
_chemical_formula_weight 1400.75
_space_group_IT_number 14
_symmetry_cell_setting monoclinic
_symmetry_space_group_name_Hall '-P 2ybc'
_symmetry_space_group_name_H-M 'P 1 21/c 1'
_atom_sites_solution_hydrogens geom
_atom_sites_solution_primary direct
_atom_sites_solution_secondary difmap
_audit_creation_method SHELXL-97
_audit_update_record
;
2012-11-07 # Formatted by publCIF
;
_cell_angle_alpha 90.00
_cell_angle_beta 93.688(2)
_cell_angle_gamma 90.00
_cell_formula_units_Z 4
_cell_length_a 16.7831(18)
_cell_length_b 43.410(5)
_cell_length_c 12.1583(13)
_cell_measurement_reflns_used 17363
_cell_measurement_temperature 123(2)
_cell_measurement_theta_max 0.849
_cell_measurement_theta_min 0.821
_cell_volume 8839.6(17)
_computing_cell_refinement SMART
_computing_data_collection SMART
_computing_data_reduction SAINT-Plus
_computing_molecular_graphics 'diamond 3.0'
_computing_publication_material Publcif
_computing_structure_refinement 'SHELXL-97 (Sheldrick, 1997)'
_computing_structure_solution 'SHELXS-97 (Sheldrick, 1990)'
_diffrn_ambient_temperature 123(2)
_diffrn_measured_fraction_theta_full 0.952
_diffrn_measured_fraction_theta_max 0.952
_diffrn_measurement_device_type 'Brucker SMART APEX'
_diffrn_measurement_method '\w scan'
_diffrn_radiation_monochromator graphite
_diffrn_radiation_source 'fine-focus sealed tube'
_diffrn_radiation_type MoK\a
_diffrn_radiation_wavelength 0.71073
_diffrn_reflns_av_R_equivalents 0.0770
_diffrn_reflns_av_sigmaI/netI 0.0930
_diffrn_reflns_limit_h_max 20
_diffrn_reflns_limit_h_min -20
_diffrn_reflns_limit_k_max 31
_diffrn_reflns_limit_k_min -53
_diffrn_reflns_limit_l_max 14
_diffrn_reflns_limit_l_min -14
_diffrn_reflns_number 52780
_diffrn_reflns_theta_full 26.00
_diffrn_reflns_theta_max 26.00
_diffrn_reflns_theta_min 2.19
_exptl_absorpt_coefficient_mu 0.821
_exptl_absorpt_correction_T_max 0.8530
_exptl_absorpt_correction_T_min 0.7908
_exptl_absorpt_correction_type multi-scan
_exptl_absorpt_process_details SADABS
_exptl_crystal_colour colorless
_exptl_crystal_density_diffrn 1.053
_exptl_crystal_density_method 'not measured'
_exptl_crystal_description needle
_exptl_crystal_F_000 2744
_exptl_crystal_size_max 0.30
_exptl_crystal_size_mid 0.20
_exptl_crystal_size_min 0.20
_platon_squeeze_details
;
;
_refine_diff_density_max 3.598
_refine_diff_density_min -4.186
_refine_diff_density_rms 0.214
_refine_ls_extinction_method none
_refine_ls_goodness_of_fit_ref 1.069
_refine_ls_hydrogen_treatment constr
_refine_ls_matrix_type full
_refine_ls_number_parameters 710
_refine_ls_number_reflns 16524
_refine_ls_number_restraints 780
_refine_ls_restrained_S_all 1.205
_refine_ls_R_factor_all 0.1425
_refine_ls_R_factor_gt 0.1117
_refine_ls_shift/su_max 0.001
_refine_ls_shift/su_mean 0.000
_refine_ls_structure_factor_coef Fsqd
_refine_ls_weighting_details 'calc w=1/[\s^2^(Fo^2^)+(0.2000P)^2^+0.0000P] where P=(Fo^2^+2Fc^2^)/3'
_refine_ls_weighting_scheme calc
_refine_ls_wR_factor_gt 0.2999
_refine_ls_wR_factor_ref 0.3231
_reflns_number_gt 9886
_reflns_number_total 16524
_reflns_threshold_expression >2sigma(I)
_cod_data_source_file c2dt32431h.txt
_cod_data_source_block compound1
_cod_original_sg_symbol_H-M P2(1)/c
_cod_database_code 7022355

loop_
_symmetry_equiv_pos_as_xyz
'x, y, z'
'-x, y+1/2, -z+1/2'
'-x, -y, -z'
'x, -y-1/2, z-1/2'

loop_
_atom_site_label
_atom_site_type_symbol
_atom_site_fract_x
_atom_site_fract_y
_atom_site_fract_z
_atom_site_U_iso_or_equiv
_atom_site_adp_type
_atom_site_occupancy
_atom_site_symmetry_multiplicity
_atom_site_calc_flag
_atom_site_refinement_flags
_atom_site_disorder_group
Cd1 Cd 0.53592(4) 0.702069(18) -0.18547(6) 0.0225(2) Uani 1 1 d U .
Cd2 Cd 0.43316(4) 0.704245(18) 0.07964(6) 0.0228(2) Uani 1 1 d U .
C1 C 0.8411(6) 0.6717(2) 0.1237(8) 0.0254(6) Uani 1 1 d U .
C2 C 0.7965(5) 0.6629(3) 0.0320(8) 0.0255(7) Uani 1 1 d U .
H2A H 0.8193 0.6515 -0.0228 0.031 Uiso 1 1 calc R .
C3 C 0.7166(5) 0.6710(2) 0.0215(8) 0.0251(7) Uani 1 1 d U .
H3A H 0.6854 0.6646 -0.0402 0.030 Uiso 1 1 calc R .
C4 C 0.6815(5) 0.6889(3) 0.1028(8) 0.0245(6) Uani 1 1 d U .
C5 C 0.7309(6) 0.6964(3) 0.1965(8) 0.0252(7) Uani 1 1 d U .
H5A H 0.7093 0.7072 0.2535 0.030 Uiso 1 1 calc R .
C6 C 0.8114(5) 0.6879(3) 0.2069(8) 0.0254(7) Uani 1 1 d U .
H6A H 0.8436 0.6933 0.2690 0.030 Uiso 1 1 calc R .
C7 C 0.5974(5) 0.6973(2) 0.0891(8) 0.0240(6) Uani 1 1 d U .
C8 C 1.1051(6) 0.6411(3) 0.1488(10) 0.0372(7) Uani 1 1 d U .
C9 C 1.0665(7) 0.6146(3) 0.1710(10) 0.0407(8) Uani 1 1 d U .
H9A H 1.0110 0.6139 0.1677 0.049 Uiso 1 1 calc R .
C10 C 1.1106(7) 0.5888(3) 0.1986(11) 0.0437(8) Uani 1 1 d U .
H10A H 1.0853 0.5712 0.2228 0.052 Uiso 1 1 calc R .
C11 C 1.1940(7) 0.5887(3) 0.1904(12) 0.0457(8) Uani 1 1 d U .
C12 C 1.2290(7) 0.6156(3) 0.1668(11) 0.0427(8) Uani 1 1 d U .
H12A H 1.2842 0.6161 0.1641 0.051 Uiso 1 1 calc R .
C13 C 1.1862(6) 0.6427(3) 0.1464(10) 0.0396(8) Uani 1 1 d U .
H13A H 1.2118 0.6611 0.1318 0.048 Uiso 1 1 calc R .
C15 C 0.8658(4) 0.63903(13) -0.2490(7) 0.0363(6) Uani 1 1 d GU .
C16 C 0.9072(3) 0.61156(17) -0.2595(7) 0.0404(7) Uani 1 1 d GU .
H16A H 0.9625 0.6117 -0.2610 0.048 Uiso 1 1 calc R .
C17 C 0.8659(4) 0.58381(14) -0.2677(7) 0.0433(7) Uani 1 1 d GU .
H17A H 0.8936 0.5654 -0.2747 0.052 Uiso 1 1 calc R .
C18 C 0.7832(4) 0.58353(13) -0.2654(8) 0.0451(7) Uani 1 1 d GU .
C19 C 0.7418(3) 0.61100(17) -0.2549(7) 0.0413(7) Uani 1 1 d GU .
H19A H 0.6864 0.6108 -0.2534 0.050 Uiso 1 1 calc R .
C20 C 0.7831(4) 0.63875(14) -0.2467(7) 0.0384(7) Uani 1 1 d GU .
H20A H 0.7554 0.6571 -0.2396 0.046 Uiso 1 1 calc R .
C21 C 0.7415(8) 0.5539(3) -0.2699(12) 0.0492(8) Uani 1 1 d U .
C22 C 1.1271(6) 0.6710(3) -0.2297(9) 0.0265(6) Uani 1 1 d U .
C23 C 1.1728(6) 0.6638(3) -0.1361(9) 0.0270(7) Uani 1 1 d U .
H23A H 1.1506 0.6529 -0.0799 0.032 Uiso 1 1 calc R .
C24 C 1.2510(6) 0.6728(2) -0.1247(9) 0.0270(7) Uani 1 1 d U .
H24A H 1.2820 0.6686 -0.0603 0.032 Uiso 1 1 calc R .
C25 C 1.2834(6) 0.6885(3) -0.2128(9) 0.0274(7) Uani 1 1 d U .
C26 C 1.2385(6) 0.6951(3) -0.3030(9) 0.0276(7) Uani 1 1 d U .
H26A H 1.2618 0.7049 -0.3609 0.033 Uiso 1 1 calc R .
C27 C 1.1582(6) 0.6880(3) -0.3142(9) 0.0275(7) Uani 1 1 d U .
H27A H 1.1263 0.6944 -0.3754 0.033 Uiso 1 1 calc R .
C28 C 1.3703(6) 0.6956(3) -0.2074(9) 0.0277(7) Uani 1 1 d U .
C29 C 1.1156(5) 0.7594(2) -0.1016(8) 0.0241(6) Uani 1 1 d U .
C30 C 1.1930(5) 0.7560(2) -0.0542(8) 0.0245(7) Uani 1 1 d U .
H30A H 1.2016 0.7486 0.0174 0.029 Uiso 1 1 calc R .
C31 C 1.2575(6) 0.7637(2) -0.1158(8) 0.0248(7) Uani 1 1 d U .
H31A H 1.3093 0.7618 -0.0843 0.030 Uiso 1 1 calc R .
C32 C 1.2452(5) 0.7742(3) -0.2238(8) 0.0250(7) Uani 1 1 d U .
C33 C 1.1681(5) 0.7765(2) -0.2690(8) 0.0243(7) Uani 1 1 d U .
H33A H 1.1593 0.7831 -0.3415 0.029 Uiso 1 1 calc R .
C34 C 1.1036(6) 0.7692(2) -0.2093(8) 0.0240(7) Uani 1 1 d U .
H34A H 1.0521 0.7708 -0.2416 0.029 Uiso 1 1 calc R .
C35 C 1.3143(5) 0.7822(3) -0.2903(8) 0.0261(7) Uani 1 1 d U .
C36 C 0.8479(5) 0.7594(2) -0.0067(8) 0.0230(6) Uani 1 1 d U .
C37 C 0.7702(5) 0.7554(2) -0.0524(8) 0.0231(7) Uani 1 1 d U .
H37A H 0.7612 0.7472 -0.1227 0.028 Uiso 1 1 calc R .
C38 C 0.7067(5) 0.7639(2) 0.0082(8) 0.0232(7) Uani 1 1 d U .
H38A H 0.6546 0.7622 -0.0221 0.028 Uiso 1 1 calc R .
C39 C 0.7215(5) 0.7749(2) 0.1141(8) 0.0234(7) Uani 1 1 d U .
C40 C 0.7992(5) 0.7782(2) 0.1600(8) 0.0233(7) Uani 1 1 d U .
H40A H 0.8083 0.7856 0.2314 0.028 Uiso 1 1 calc R .
C41 C 0.8641(5) 0.7701(2) 0.0970(8) 0.0234(7) Uani 1 1 d U .
H41A H 0.9165 0.7720 0.1261 0.028 Uiso 1 1 calc R .
C42 C 0.6536(5) 0.7843(3) 0.1803(8) 0.0243(7) Uani 1 1 d U .
O1 O 0.9223(4) 0.66199(17) 0.1379(6) 0.0258(5) Uani 1 1 d U .
O2 O 0.5567(4) 0.69623(17) 0.0029(5) 0.0234(6) Uani 1 1 d U .
O3 O 0.5635(4) 0.70581(17) 0.1771(6) 0.0258(7) Uani 1 1 d U .
O4 O 1.0647(4) 0.66929(17) 0.1320(6) 0.0313(6) Uani 1 1 d U .
O7 O 0.9029(4) 0.66753(17) -0.2417(6) 0.0305(5) Uani 1 1 d U .
O8 O 0.7778(5) 0.5304(2) -0.2816(8) 0.0517(8) Uani 1 1 d U .
O9 O 0.6689(5) 0.5523(2) -0.2653(8) 0.0499(8) Uani 1 1 d U .
O10 O 1.0468(4) 0.66217(17) -0.2440(6) 0.0264(5) Uani 1 1 d U .
O11 O 1.4099(4) 0.69492(17) -0.1081(6) 0.0279(9) Uani 1 1 d U .
O12 O 1.4071(4) 0.70219(17) -0.2865(6) 0.0278(8) Uani 1 1 d U .
O13 O 1.0541(4) 0.75310(17) -0.0355(5) 0.0241(5) Uani 1 1 d U .
O14 O 1.3014(4) 0.78969(17) -0.3894(6) 0.0267(8) Uani 1 1 d U .
O15 O 1.3830(4) 0.78149(18) -0.2455(6) 0.0273(8) Uani 1 1 d U .
O16 O 0.9099(4) 0.75312(16) -0.0749(5) 0.0229(5) Uani 1 1 d U .
O17 O 0.5823(4) 0.78482(17) 0.1395(5) 0.0252(8) Uani 1 1 d U .
O18 O 0.6684(4) 0.79116(17) 0.2806(5) 0.0247(8) Uani 1 1 d U .
P1 P 0.98543(15) 0.67604(7) 0.0590(2) 0.0257(4) Uani 1 1 d U .
P2 P 0.98187(14) 0.67542(7) -0.1682(2) 0.0254(4) Uani 1 1 d U .
P3 P 0.98244(14) 0.73044(6) -0.0550(2) 0.0219(4) Uani 1 1 d U .
N1 N 0.9828(5) 0.6574(2) -0.0547(7) 0.0262(5) Uani 1 1 d U .
N2 N 0.9899(5) 0.7119(2) -0.1659(7) 0.0236(5) Uani 1 1 d U .
N3 N 0.9743(5) 0.7118(2) 0.0530(7) 0.0238(5) Uani 1 1 d U .
O1W O 0.5424(6) 0.6497(2) -0.2036(7) 0.052(2) Uani 1 1 d U .
O2W O 0.5245(4) 0.75473(18) -0.1567(6) 0.0328(12) Uani 1 1 d U .
O3W O 0.4259(6) 0.6518(2) 0.1062(9) 0.058(2) Uani 1 1 d U .
O4W O 0.4429(4) 0.75691(18) 0.0483(6) 0.0325(12) Uani 1 1 d U .
CdB Cd 0.68581(18) 0.49446(7) -0.2765(3) 0.0501(5) Uani 0.455(4) 1 d PDU 2
O5B O 0.6712(14) 0.4977(5) -0.0921(9) 0.0558(11) Uani 0.455(4) 1 d PDU 2
O6B O 0.6795(13) 0.4903(5) -0.4117(8) 0.0540(11) Uani 0.455(4) 1 d PDU 1
O19B O 0.5509(6) 0.4882(6) -0.283(2) 0.068(2) Uani 0.455(4) 1 d PDU 2
O1A O 1.3108(5) 0.5595(2) 0.2026(8) 0.0524(10) Uani 1 1 d U .
O1B O 1.2041(5) 0.5358(2) 0.2357(8) 0.0530(10) Uani 1 1 d U .
C14 C 1.2397(8) 0.5601(3) 0.2086(12) 0.0504(9) Uani 1 1 d U .
CdA Cd 0.67857(15) 0.49511(6) -0.2268(3) 0.0513(5) Uani 0.545(4) 1 d PDU 1
O6A O 0.6386(11) 0.4892(4) -0.4552(9) 0.0575(15) Uani 0.545(4) 1 d PDU 2
O19A O 0.5449(5) 0.5019(4) -0.2379(18) 0.067(2) Uani 0.545(4) 1 d PDU 1
O5A O 0.7005(12) 0.5043(4) -0.0446(8) 0.0583(14) Uani 0.545(4) 1 d PDU 1

loop_
_atom_site_aniso_label
_atom_site_aniso_U_11
_atom_site_aniso_U_22
_atom_site_aniso_U_33
_atom_site_aniso_U_23
_atom_site_aniso_U_13
_atom_site_aniso_U_12
Cd1 0.0093(3) 0.0396(4) 0.0187(3) -0.0004(3) 0.0020(2) -0.0017(3)
Cd2 0.0096(3) 0.0409(4) 0.0180(3) -0.0017(3) 0.0015(2) 0.0018(3)
C1 0.0121(9) 0.0371(13) 0.0266(11) 0.0030(11) -0.0020(9) 0.0004(10)
C2 0.0122(10) 0.0382(15) 0.0259(13) 0.0019(13) -0.0011(10) 0.0011(12)
C3 0.0116(10) 0.0387(15) 0.0246(13) 0.0013(13) -0.0017(10) 0.0010(12)
C4 0.0107(9) 0.0391(14) 0.0232(11) 0.0013(12) -0.0023(9) 0.0002(11)
C5 0.0114(10) 0.0388(15) 0.0246(12) 0.0013(13) -0.0033(10) -0.0002(12)
C6 0.0117(10) 0.0382(15) 0.0256(13) 0.0022(12) -0.0033(10) 0.0001(12)
C7 0.0100(7) 0.0401(15) 0.0213(9) 0.0004(12) -0.0023(9) 0.0001(11)
C8 0.0202(12) 0.0398(13) 0.0503(14) 0.0048(13) -0.0078(12) 0.0043(10)
C9 0.0246(13) 0.0399(14) 0.0562(17) 0.0058(15) -0.0081(14) 0.0035(12)
C10 0.0275(14) 0.0412(15) 0.0609(18) 0.0066(15) -0.0091(15) 0.0045(13)
C11 0.0279(14) 0.0432(15) 0.0645(17) 0.0063(15) -0.0098(15) 0.0063(12)
C12 0.0238(13) 0.0429(16) 0.0599(18) 0.0052(16) -0.0093(15) 0.0069(12)
C13 0.0208(12) 0.0417(15) 0.0549(17) 0.0047(15) -0.0084(14) 0.0059(11)
C15 0.0211(11) 0.0393(11) 0.0474(13) -0.0048(12) -0.0064(11) -0.0005(9)
C16 0.0270(13) 0.0399(11) 0.0531(16) -0.0053(14) -0.0067(14) 0.0018(10)
C17 0.0306(13) 0.0406(11) 0.0576(16) -0.0051(14) -0.0069(14) 0.0014(10)
C18 0.0312(13) 0.0424(10) 0.0604(16) -0.0042(13) -0.0067(13) -0.0003(10)
C19 0.0255(13) 0.0415(11) 0.0558(16) -0.0044(14) -0.0063(14) -0.0030(10)
C20 0.0218(12) 0.0410(11) 0.0514(16) -0.0045(14) -0.0063(14) -0.0027(10)
C21 0.0366(14) 0.0423(9) 0.0674(17) -0.0031(13) -0.0060(14) -0.0010(9)
C22 0.0129(10) 0.0365(14) 0.0302(13) -0.0020(12) 0.0010(10) -0.0005(11)
C23 0.0133(12) 0.0375(16) 0.0301(14) -0.0012(13) 0.0007(11) -0.0011(13)
C24 0.0136(12) 0.0379(16) 0.0297(14) -0.0008(14) 0.0013(11) -0.0014(13)
C25 0.0146(12) 0.0381(16) 0.0296(14) -0.0009(13) 0.0017(11) -0.0017(12)
C26 0.0149(12) 0.0380(16) 0.0299(15) -0.0009(14) 0.0014(12) -0.0018(13)
C27 0.0145(12) 0.0376(16) 0.0302(14) -0.0014(13) 0.0009(11) -0.0008(12)
C28 0.0152(13) 0.0389(17) 0.0290(16) -0.0006(14) 0.0022(12) -0.0026(13)
C29 0.0110(10) 0.0374(14) 0.0240(12) -0.0007(11) 0.0021(10) -0.0037(10)
C30 0.0113(11) 0.0381(16) 0.0242(13) -0.0009(13) 0.0014(11) -0.0036(12)
C31 0.0112(11) 0.0389(16) 0.0242(14) -0.0009(13) 0.0011(11) -0.0033(13)
C32 0.0110(11) 0.0396(16) 0.0245(13) -0.0006(13) 0.0016(11) -0.0031(12)
C33 0.0107(12) 0.0385(16) 0.0237(14) -0.0011(13) 0.0017(11) -0.0034(13)
C34 0.0108(12) 0.0378(16) 0.0235(13) -0.0011(13) 0.0018(11) -0.0036(12)
C35 0.0109(12) 0.0418(17) 0.0258(14) 0.0003(14) 0.0023(12) -0.0024(13)
C36 0.0113(10) 0.0366(13) 0.0212(12) 0.0014(11) 0.0032(10) 0.0010(10)
C37 0.0115(11) 0.0374(16) 0.0208(13) 0.0010(13) 0.0030(11) 0.0004(12)
C38 0.0111(11) 0.0381(16) 0.0205(13) 0.0007(13) 0.0030(11) -0.0003(13)
C39 0.0113(12) 0.0390(16) 0.0201(13) 0.0006(13) 0.0027(11) -0.0002(12)
C40 0.0114(12) 0.0381(16) 0.0205(13) 0.0008(13) 0.0027(11) -0.0003(13)
C41 0.0115(12) 0.0376(16) 0.0213(13) 0.0011(13) 0.0028(11) 0.0004(12)
C42 0.0118(12) 0.0413(17) 0.0199(14) 0.0002(14) 0.0024(12) 0.0005(13)
O1 0.0130(9) 0.0352(11) 0.0287(10) 0.0045(10) -0.0021(8) 0.0007(9)
O2 0.0079(10) 0.0410(16) 0.0210(9) 0.0005(13) -0.0015(9) -0.0008(13)
O3 0.0131(10) 0.0416(17) 0.0223(11) -0.0017(14) -0.0026(10) 0.0016(13)
O4 0.0149(9) 0.0376(12) 0.0402(11) 0.0039(11) -0.0054(9) 0.0017(9)
O7 0.0146(9) 0.0377(10) 0.0383(11) -0.0034(10) -0.0045(9) 0.0012(9)
O8 0.0400(14) 0.0439(11) 0.0700(19) -0.0032(16) -0.0045(14) 0.0009(10)
O9 0.0376(15) 0.0406(8) 0.0703(19) -0.0022(13) -0.0062(17) -0.0015(11)
O10 0.0127(9) 0.0353(11) 0.0309(10) -0.0027(10) 0.0005(9) 0.0002(9)
O11 0.0160(15) 0.0393(19) 0.0287(17) -0.0003(17) 0.0027(13) -0.0031(16)
O12 0.0155(15) 0.039(2) 0.0288(17) -0.0002(17) 0.0022(14) -0.0028(15)
O13 0.0115(9) 0.0366(11) 0.0243(11) -0.0004(9) 0.0030(9) -0.0028(9)
O14 0.0117(15) 0.042(2) 0.0263(15) 0.0008(16) 0.0024(13) -0.0022(16)
O15 0.0112(13) 0.044(2) 0.0270(17) 0.0010(17) 0.0022(13) -0.0015(16)
O16 0.0114(9) 0.0356(11) 0.0221(11) 0.0022(9) 0.0036(9) 0.0014(9)
O17 0.0116(13) 0.043(2) 0.0207(16) 0.0007(16) 0.0025(13) 0.0005(16)
O18 0.0128(15) 0.042(2) 0.0198(15) -0.0004(15) 0.0025(13) 0.0011(15)
P1 0.0118(7) 0.0340(8) 0.0310(8) 0.0038(7) -0.0011(6) 0.0010(7)
P2 0.0107(7) 0.0344(8) 0.0310(8) -0.0012(7) 0.0000(6) 0.0010(6)
P3 0.0090(7) 0.0338(8) 0.0232(8) 0.0015(6) 0.0031(6) -0.0005(6)
N1 0.0116(10) 0.0341(10) 0.0328(8) 0.0015(8) 0.0011(7) 0.0014(9)
N2 0.0100(10) 0.0343(9) 0.0265(9) -0.0002(8) 0.0013(9) 0.0005(8)
N3 0.0107(10) 0.0343(9) 0.0266(9) 0.0030(8) 0.0015(9) 0.0004(8)
O1W 0.069(6) 0.0429(13) 0.045(4) -0.015(3) 0.011(5) 0.004(4)
O2W 0.029(2) 0.0377(10) 0.032(2) 0.0026(14) 0.0013(19) -0.0001(19)
O3W 0.052(5) 0.0430(16) 0.082(7) -0.001(4) 0.020(4) -0.027(3)
O4W 0.027(2) 0.0395(10) 0.031(2) 0.0017(16) -0.0003(17) 0.0051(14)
CdB 0.0495(8) 0.0393(7) 0.0609(10) 0.0023(8) -0.0030(8) 0.0013(6)
O5B 0.057(2) 0.045(2) 0.0641(12) -0.0015(16) 0.0002(17) 0.0031(19)
O6B 0.054(2) 0.043(2) 0.0634(13) -0.0011(17) -0.0073(18) -0.0009(19)
O19B 0.0532(14) 0.062(4) 0.088(4) -0.039(6) 0.0005(19) -0.020(3)
O1A 0.0335(16) 0.0462(19) 0.076(2) 0.007(2) -0.0107(19) 0.0096(15)
O1B 0.0365(18) 0.0455(17) 0.075(2) 0.0083(19) -0.0104(19) 0.0076(16)
C14 0.0328(15) 0.0446(16) 0.0721(19) 0.0073(17) -0.0108(17) 0.0084(14)
CdA 0.0510(7) 0.0402(7) 0.0622(10) 0.0032(8) -0.0007(8) 0.0032(5)
O6A 0.059(3) 0.045(3) 0.0665(15) -0.003(2) -0.012(2) -0.004(2)
O19A 0.0471(11) 0.062(5) 0.090(4) -0.037(6) -0.0010(18) -0.022(3)
O5A 0.062(3) 0.048(3) 0.0644(12) -0.0033(18) -0.0013(19) 0.004(3)

loop_
_atom_type_symbol
_atom_type_description
_atom_type_scat_dispersion_real
_atom_type_scat_dispersion_imag
_atom_type_scat_source
C C 0.0033 0.0016 'International Tables Vol C Tables 4.2.6.8 and 6.1.1.4'
H H 0.0000 0.0000 'International Tables Vol C Tables 4.2.6.8 and 6.1.1.4'
Cd Cd -0.8075 1.2024 'International Tables Vol C Tables 4.2.6.8 and 6.1.1.4'
N N 0.0061 0.0033 'International Tables Vol C Tables 4.2.6.8 and 6.1.1.4'
O O 0.0106 0.0060 'International Tables Vol C Tables 4.2.6.8 and 6.1.1.4'
P P 0.1023 0.0942 'International Tables Vol C Tables 4.2.6.8 and 6.1.1.4'

loop_
_geom_angle_atom_site_label_1
_geom_angle_atom_site_label_2
_geom_angle_atom_site_label_3
_geom_angle
_geom_angle_site_symmetry_1
_geom_angle_site_symmetry_3
O1W Cd1 O18 93.3(3) . 4_575
O1W Cd1 O2 88.9(3) . .
O18 Cd1 O2 96.1(2) 4_575 .
O1W Cd1 O2W 176.2(3) . .
O18 Cd1 O2W 89.5(3) 4_575 .
O2 Cd1 O2W 88.1(3) . .
O1W Cd1 O17 97.5(3) . 4_575
O18 Cd1 O17 55.6(2) 4_575 4_575
O2 Cd1 O17 151.1(2) . 4_575
O2W Cd1 O17 86.2(3) . 4_575
O1W Cd1 O11 87.6(3) . 1_455
O18 Cd1 O11 167.1(2) 4_575 1_455
O2 Cd1 O11 71.1(2) . 1_455
O2W Cd1 O11 89.1(3) . 1_455
O17 Cd1 O11 137.0(2) 4_575 1_455
O1W Cd1 O12 90.0(3) . 1_455
O18 Cd1 O12 138.6(2) 4_575 1_455
O2 Cd1 O12 125.3(2) . 1_455
O2W Cd1 O12 89.7(3) . 1_455
O17 Cd1 O12 83.0(2) 4_575 1_455
O11 Cd1 O12 54.2(2) 1_455 1_455
O1W Cd1 C42 96.8(3) . 4_575
O18 Cd1 C42 27.8(3) 4_575 4_575
O2 Cd1 C42 123.6(3) . 4_575
O2W Cd1 C42 86.9(3) . 4_575
O17 Cd1 C42 27.9(2) 4_575 4_575
O11 Cd1 C42 164.6(3) 1_455 4_575
O12 Cd1 C42 110.9(3) 1_455 4_575
O14 Cd2 O3W 91.7(3) 4_476 .
O14 Cd2 O4W 89.6(3) 4_476 .
O3W Cd2 O4W 178.2(3) . .
O14 Cd2 O11 94.5(2) 4_476 1_455
O3W Cd2 O11 87.6(3) . 1_455
O4W Cd2 O11 91.1(3) . 1_455
O14 Cd2 O2 166.0(2) 4_476 .
O3W Cd2 O2 88.0(3) . .
O4W Cd2 O2 90.4(2) . .
O11 Cd2 O2 71.4(2) 1_455 .
O14 Cd2 O15 55.2(2) 4_476 4_476
O3W Cd2 O15 96.0(3) . 4_476
O4W Cd2 O15 85.7(3) . 4_476
O11 Cd2 O15 149.5(2) 1_455 4_476
O2 Cd2 O15 138.8(2) . 4_476
O14 Cd2 O3 140.4(2) 4_476 .
O3W Cd2 O3 90.8(3) . .
O4W Cd2 O3 88.9(2) . .
O11 Cd2 O3 125.1(2) 1_455 .
O2 Cd2 O3 53.6(2) . .
O15 Cd2 O3 85.2(2) 4_476 .
O14 Cd2 C35 27.7(3) 4_476 4_476
O3W Cd2 C35 94.9(3) . 4_476
O4W Cd2 C35 86.8(3) . 4_476
O11 Cd2 C35 122.1(3) 1_455 4_476
O2 Cd2 C35 166.2(3) . 4_476
O15 Cd2 C35 27.5(3) 4_476 4_476
O3 Cd2 C35 112.8(3) . 4_476
C6 C1 C2 123.5(9) . .
C6 C1 O1 117.3(8) . .
C2 C1 O1 119.1(9) . .
C1 C2 C3 118.8(10) . .
C1 C2 H2A 120.6 . .
C3 C2 H2A 120.6 . .
C2 C3 C4 121.3(9) . .
C2 C3 H3A 119.4 . .
C4 C3 H3A 119.4 . .
C5 C4 C3 116.4(9) . .
C5 C4 C7 123.5(9) . .
C3 C4 C7 120.1(9) . .
C6 C5 C4 121.9(10) . .
C6 C5 H5A 119.0 . .
C4 C5 H5A 119.0 . .
C1 C6 C5 118.0(9) . .
C1 C6 H6A 121.0 . .
C5 C6 H6A 121.0 . .
O2 C7 O3 118.1(8) . .
O2 C7 C4 125.2(9) . .
O3 C7 C4 116.7(8) . .
C9 C8 C13 122.4(11) . .
C9 C8 O4 122.3(10) . .
C13 C8 O4 115.2(10) . .
C8 C9 C10 119.0(11) . .
C8 C9 H9A 120.5 . .
C10 C9 H9A 120.5 . .
C9 C10 C11 120.5(12) . .
C9 C10 H10A 119.7 . .
C11 C10 H10A 119.7 . .
C12 C11 C10 117.4(11) . .
C12 C11 C14 122.4(11) . .
C10 C11 C14 120.2(12) . .
C11 C12 C13 123.0(11) . .
C11 C12 H12A 118.5 . .
C13 C12 H12A 118.5 . .
C8 C13 C12 117.2(12) . .
C8 C13 H13A 121.4 . .
C12 C13 H13A 121.4 . .
O7 C15 C16 123.1(5) . .
O7 C15 C20 116.9(5) . .
C16 C15 C20 120.0 . .
C17 C16 C15 120.0 . .
C17 C16 H16A 120.0 . .
C15 C16 H16A 120.0 . .
C18 C17 C16 120.0 . .
C18 C17 H17A 120.0 . .
C16 C17 H17A 120.0 . .
C17 C18 C19 120.0 . .
C17 C18 C21 118.8(7) . .
C19 C18 C21 121.1(7) . .
C18 C19 C20 120.0 . .
C18 C19 H19A 120.0 . .
C20 C19 H19A 120.0 . .
C19 C20 C15 120.0 . .
C19 C20 H20A 120.0 . .
C15 C20 H20A 120.0 . .
O8 C21 O9 117.9(13) . .
O8 C21 C18 120.5(11) . .
O9 C21 C18 121.5(11) . .
O8 C21 CdB 51.0(7) . .
O9 C21 CdB 67.0(7) . .
C18 C21 CdB 171.4(8) . .
C23 C22 C27 121.1(9) . .
C23 C22 O10 121.7(9) . .
C27 C22 O10 117.2(9) . .
C22 C23 C24 120.3(10) . .
C22 C23 H23A 119.9 . .
C24 C23 H23A 119.9 . .
C23 C24 C25 118.4(10) . .
C23 C24 H24A 120.8 . .
C25 C24 H24A 120.8 . .
C26 C25 C24 120.5(9) . .
C26 C25 C28 119.7(10) . .
C24 C25 C28 119.6(9) . .
C25 C26 C27 122.3(10) . .
C25 C26 H26A 118.9 . .
C27 C26 H26A 118.9 . .
C26 C27 C22 117.1(10) . .
C26 C27 H27A 121.4 . .
C22 C27 H27A 121.4 . .
O12 C28 O11 118.2(9) . .
O12 C28 C25 124.3(10) . .
O11 C28 C25 117.6(9) . .
O13 C29 C34 123.2(8) . .
O13 C29 C30 116.8(9) . .
C34 C29 C30 120.0(9) . .
C29 C30 C31 119.1(9) . .
C29 C30 H30A 120.4 . .
C31 C30 H30A 120.4 . .
C32 C31 C30 120.8(9) . .
C32 C31 H31A 119.6 . .
C30 C31 H31A 119.6 . .
C33 C32 C31 118.6(9) . .
C33 C32 C35 120.6(9) . .
C31 C32 C35 120.8(9) . .
C32 C33 C34 121.5(9) . .
C32 C33 H33A 119.3 . .
C34 C33 H33A 119.3 . .
C29 C34 C33 120.0(9) . .
C29 C34 H34A 120.0 . .
C33 C34 H34A 120.0 . .
O15 C35 O14 121.7(9) . .
O15 C35 C32 119.1(9) . .
O14 C35 C32 119.2(8) . .
O15 C35 Cd2 64.0(5) . 4_675
O14 C35 Cd2 57.8(5) . 4_675
C32 C35 Cd2 176.6(7) . 4_675
C41 C36 C37 122.6(9) . .
C41 C36 O16 120.4(8) . .
C37 C36 O16 116.9(8) . .
C38 C37 C36 119.1(9) . .
C38 C37 H37A 120.4 . .
C36 C37 H37A 120.4 . .
C39 C38 C37 119.3(9) . .
C39 C38 H38A 120.3 . .
C37 C38 H38A 120.3 . .
C38 C39 C40 121.2(9) . .
C38 C39 C42 119.9(8) . .
C40 C39 C42 118.9(9) . .
C39 C40 C41 119.4(9) . .
C39 C40 H40A 120.3 . .
C41 C40 H40A 120.3 . .
C36 C41 C40 118.2(9) . .
C36 C41 H41A 120.9 . .
C40 C41 H41A 120.9 . .
O17 C42 O18 119.8(8) . .
O17 C42 C39 121.9(8) . .
O18 C42 C39 118.3(8) . .
O17 C42 Cd1 61.7(5) . 4_576
O18 C42 Cd1 58.2(5) . 4_576
C39 C42 Cd1 174.8(7) . 4_576
C1 O1 P1 118.7(6) . .
C7 O2 Cd1 153.2(6) . .
C7 O2 Cd2 96.5(6) . .
Cd1 O2 Cd2 107.3(2) . .
C7 O3 Cd2 91.0(5) . .
C8 O4 P1 128.6(7) . .
C15 O7 P2 125.8(6) . .
C21 O8 CdB 103.8(8) . .
C21 O8 CdA 98.3(8) . .
CdB O8 CdA 14.93(10) . .
C21 O9 CdA 90.7(8) . .
C21 O9 CdB 86.5(8) . .
CdA O9 CdB 14.18(8) . .
C22 O10 P2 121.5(6) . .
C28 O11 Cd2 157.2(7) . 1_655
C28 O11 Cd1 92.5(6) . 1_655
Cd2 O11 Cd1 105.5(3) 1_655 1_655
C28 O12 Cd1 94.7(6) . 1_655
C29 O13 P3 129.6(7) . .
C35 O14 Cd2 94.5(6) . 4_675
C35 O15 Cd2 88.5(6) . 4_675
C36 O16 P3 129.0(6) . .
C42 O17 Cd1 90.5(5) . 4_576
C42 O18 Cd1 94.0(5) . 4_576
N3 P1 O4 107.7(4) . .
N3 P1 O1 109.0(4) . .
O4 P1 O1 99.2(4) . .
N3 P1 N1 117.7(5) . .
O4 P1 N1 111.5(4) . .
O1 P1 N1 110.1(4) . .
O10 P2 N1 111.0(4) . .
O10 P2 O7 100.0(4) . .
N1 P2 O7 110.2(4) . .
O10 P2 N2 108.2(4) . .
N1 P2 N2 118.8(5) . .
O7 P2 N2 106.9(4) . .
N3 P3 O13 107.9(4) . .
N3 P3 O16 110.3(4) . .
O13 P3 O16 102.1(4) . .
N3 P3 N2 118.1(5) . .
O13 P3 N2 110.4(4) . .
O16 P3 N2 106.9(4) . .
P2 N1 P1 120.0(6) . .
P3 N2 P2 120.7(5) . .
P3 N3 P1 122.6(6) . .
O8 CdB O19B 141.5(7) . .
O8 CdB O5B 96.0(6) . .
O19B CdB O5B 82.7(9) . .
O8 CdB O6A 104.3(6) . .
O19B CdB O6A 70.6(8) . .
O5B CdB O6A 153.4(8) . .
O8 CdB O1B 81.6(4) . 3_765
O19B CdB O1B 136.4(7) . 3_765
O5B CdB O1B 87.6(6) . 3_765
O6A CdB O1B 112.0(6) . 3_765
O8 CdB O1A 132.3(3) . 3_765
O19B CdB O1A 84.3(7) . 3_765
O5B CdB O1A 72.9(6) . 3_765
O6A CdB O1A 104.3(5) . 3_765
O1B CdB O1A 52.3(3) 3_765 3_765
O8 CdB O9 51.6(3) . .
O19B CdB O9 90.4(7) . .
O5B CdB O9 82.3(6) . .
O6A CdB O9 96.8(5) . .
O1B CdB O9 130.3(3) 3_765 .
O1A CdB O9 155.1(4) 3_765 .
O8 CdB C21 25.2(3) . .
O19B CdB C21 116.7(7) . .
O5B CdB C21 88.4(6) . .
O6A CdB C21 102.7(6) . .
O1B CdB C21 105.3(4) 3_765 .
O1A CdB C21 150.2(4) 3_765 .
O9 CdB C21 26.5(3) . .
C14 O1A CdA 94.5(8) . 3_765
C14 O1A CdB 89.8(8) . 3_765
CdA O1A CdB 14.39(9) 3_765 3_765
C14 O1B CdB 98.3(7) . 3_765
C14 O1B CdA 92.9(8) . 3_765
CdB O1B CdA 15.14(9) 3_765 3_765
O1A C14 O1B 119.2(12) . .
O1A C14 C11 121.2(13) . .
O1B C14 C11 119.5(12) . .
O19A CdA O5A 97.7(8) . .
O19A CdA O6B 91.3(8) . .
O5A CdA O6B 169.0(8) . .
O19A CdA O8 127.4(6) . .
O5A CdA O8 95.1(6) . .
O6B CdA O8 74.4(6) . .
O19A CdA O1B 152.7(5) . 3_765
O5A CdA O1B 93.5(6) . 3_765
O6B CdA O1B 81.1(6) . 3_765
O8 CdA O1B 75.9(3) . 3_765
O19A CdA O1A 101.7(6) . 3_765
O5A CdA O1A 92.7(5) . 3_765
O6B CdA O1A 91.5(6) . 3_765
O8 CdA O1A 128.4(3) . 3_765
O1B CdA O1A 52.8(3) 3_765 3_765
O19A CdA O9 79.0(5) . .
O5A CdA O9 90.7(5) . .
O6B CdA O9 84.9(6) . .
O8 CdA O9 50.0(3) . .
O1B CdA O9 125.8(3) 3_765 .
O1A CdA O9 176.3(4) 3_765 .

loop_
_geom_bond_atom_site_label_1
_geom_bond_atom_site_label_2
_geom_bond_distance
_geom_bond_site_symmetry_2
Cd1 O1W 2.286(9) .
Cd1 O18 2.306(6) 4_575
Cd1 O2 2.308(7) .
Cd1 O2W 2.322(8) .
Cd1 O17 2.382(6) 4_575
Cd1 O11 2.390(7) 1_455
Cd1 O12 2.417(7) 1_455
Cd1 C42 2.707(9) 4_575
Cd2 O14 2.282(6) 4_476
Cd2 O3W 2.306(9) .
Cd2 O4W 2.326(8) .
Cd2 O11 2.327(7) 1_455
Cd2 O2 2.353(6) .
Cd2 O15 2.417(7) 4_476
Cd2 O3 2.422(6) .
Cd2 C35 2.689(9) 4_476
C1 C6 1.352(14) .
C1 C2 1.358(14) .
C1 O1 1.427(11) .
C2 C3 1.385(13) .
C2 H2A 0.9300 .
C3 C4 1.415(14) .
C3 H3A 0.9300 .
C4 C5 1.403(14) .
C4 C7 1.458(13) .
C5 C6 1.399(13) .
C5 H5A 0.9300 .
C6 H6A 0.9300 .
C7 O2 1.215(12) .
C7 O3 1.297(12) .
C8 C9 1.358(17) .
C8 C13 1.364(15) .
C8 O4 1.406(13) .
C9 C10 1.372(16) .
C9 H9A 0.9300 .
C10 C11 1.410(17) .
C10 H10A 0.9300 .
C11 C12 1.348(18) .
C11 C14 1.469(17) .
C12 C13 1.392(16) .
C12 H12A 0.9300 .
C13 H13A 0.9300 .
C15 O7 1.386(9) .
C15 C16 1.3900 .
C15 C20 1.3900 .
C16 C17 1.3900 .
C16 H16A 0.9300 .
C17 C18 1.3900 .
C17 H17A 0.9300 .
C18 C19 1.3900 .
C18 C21 1.463(14) .
C19 C20 1.3900 .
C19 H19A 0.9300 .
C20 H20A 0.9300 .
C21 O8 1.203(15) .
C21 O9 1.225(15) .
C21 CdB 2.745(14) .
C22 C23 1.366(14) .
C22 C27 1.395(15) .
C22 O10 1.401(11) .
C23 C24 1.367(13) .
C23 H23A 0.9300 .
C24 C25 1.408(14) .
C24 H24A 0.9300 .
C25 C26 1.323(15) .
C25 C28 1.487(13) .
C26 C27 1.379(13) .
C26 H26A 0.9300 .
C27 H27A 0.9300 .
C28 O12 1.210(12) .
C28 O11 1.340(13) .
C29 O13 1.376(11) .
C29 C34 1.379(14) .
C29 C30 1.395(13) .
C30 C31 1.396(13) .
C30 H30A 0.9300 .
C31 C32 1.393(14) .
C31 H31A 0.9300 .
C32 C33 1.377(13) .
C32 C35 1.497(13) .
C33 C34 1.378(13) .
C33 H33A 0.9300 .
C34 H34A 0.9300 .
C35 O15 1.244(11) .
C35 O14 1.253(12) .
C35 Cd2 2.689(9) 4_675
C36 C41 1.355(14) .
C36 C37 1.396(13) .
C36 O16 1.398(11) .
C37 C38 1.384(13) .
C37 H37A 0.9300 .
C38 C39 1.379(14) .
C38 H38A 0.9300 .
C39 C40 1.392(13) .
C39 C42 1.495(13) .
C40 C41 1.416(13) .
C40 H40A 0.9300 .
C41 H41A 0.9300 .
C42 O17 1.265(11) .
C42 O18 1.265(12) .
C42 Cd1 2.707(9) 4_576
O1 P1 1.595(7) .
O4 P1 1.578(7) .
O7 P2 1.587(7) .
O8 CdB 2.196(9) .
O8 CdA 2.387(9) .
O9 CdA 2.530(9) .
O9 CdB 2.532(9) .
O10 P2 1.580(7) .
O11 Cd2 2.327(7) 1_655
O11 Cd1 2.390(7) 1_655
O12 Cd1 2.417(7) 1_655
O13 P3 1.560(7) .
O14 Cd2 2.282(6) 4_675
O15 Cd2 2.417(7) 4_675
O16 P3 1.572(7) .
O17 Cd1 2.382(6) 4_576
O18 Cd1 2.306(6) 4_576
P1 N3 1.565(9) .
P1 N1 1.601(9) .
P2 N1 1.585(9) .
P2 N2 1.588(9) .
P3 N3 1.555(9) .
P3 N2 1.583(9) .
CdB O19B 2.276(9) .
CdB O5B 2.276(9) .
CdB O6A 2.276(9) .
CdB O1B 2.296(9) 3_765
CdB O1A 2.510(10) 3_765
O6B CdA 2.258(9) .
O1A C14 1.200(15) .
O1A CdA 2.395(9) 3_765
O1A CdB 2.510(10) 3_765
O1B C14 1.265(16) .
O1B CdB 2.296(9) 3_765
O1B CdA 2.392(9) 3_765
CdA O19A 2.258(9) .
CdA O5A 2.258(9) .
CdA O1B 2.392(9) 3_765
CdA O1A 2.396(9) 3_765

loop_
_geom_torsion_atom_site_label_1
_geom_torsion_atom_site_label_2
_geom_torsion_atom_site_label_3
_geom_torsion_atom_site_label_4
_geom_torsion
_geom_torsion_site_symmetry_1
_geom_torsion_site_symmetry_4
C6 C1 C2 C3 0.8(17) . .
O1 C1 C2 C3 176.6(9) . .
C1 C2 C3 C4 1.6(16) . .
C2 C3 C4 C5 -3.4(15) . .
C2 C3 C4 C7 179.5(10) . .
C3 C4 C5 C6 3.1(16) . .
C7 C4 C5 C6 180.0(10) . .
C2 C1 C6 C5 -1.1(17) . .
O1 C1 C6 C5 -177.0(9) . .
C4 C5 C6 C1 -0.9(16) . .
C5 C4 C7 O2 166.2(10) . .
C3 C4 C7 O2 -17.0(17) . .
C5 C4 C7 O3 -15.7(15) . .
C3 C4 C7 O3 161.1(10) . .
C13 C8 C9 C10 4(2) . .
O4 C8 C9 C10 -172.8(11) . .
C8 C9 C10 C11 -8(2) . .
C9 C10 C11 C12 7(2) . .
C9 C10 C11 C14 -173.5(13) . .
C10 C11 C12 C13 -3(2) . .
C14 C11 C12 C13 178.2(13) . .
C9 C8 C13 C12 0.7(19) . .
O4 C8 C13 C12 177.6(11) . .
C11 C12 C13 C8 -1(2) . .
O7 C15 C16 C17 -179.2(8) . .
C20 C15 C16 C17 0.0 . .
C15 C16 C17 C18 0.0 . .
C16 C17 C18 C19 0.0 . .
C16 C17 C18 C21 -177.7(10) . .
C17 C18 C19 C20 0.0 . .
C21 C18 C19 C20 177.6(10) . .
C18 C19 C20 C15 0.0 . .
O7 C15 C20 C19 179.2(8) . .
C16 C15 C20 C19 0.0 . .
C17 C18 C21 O8 -4.1(17) . .
C19 C18 C21 O8 178.3(11) . .
C17 C18 C21 O9 178.1(11) . .
C19 C18 C21 O9 0.5(18) . .
C17 C18 C21 CdB 6(7) . .
C19 C18 C21 CdB -172(6) . .
C27 C22 C23 C24 -1.6(17) . .
O10 C22 C23 C24 -180.0(9) . .
C22 C23 C24 C25 -2.0(16) . .
C23 C24 C25 C26 1.8(17) . .
C23 C24 C25 C28 -173.8(10) . .
C24 C25 C26 C27 2.1(17) . .
C28 C25 C26 C27 177.6(10) . .
C25 C26 C27 C22 -5.5(17) . .
C23 C22 C27 C26 5.3(16) . .
O10 C22 C27 C26 -176.3(9) . .
C26 C25 C28 O12 -13.8(18) . .
C24 C25 C28 O12 161.8(11) . .
C26 C25 C28 O11 165.6(10) . .
C24 C25 C28 O11 -18.8(15) . .
O13 C29 C30 C31 -176.6(9) . .
C34 C29 C30 C31 2.6(16) . .
C29 C30 C31 C32 -1.1(16) . .
C30 C31 C32 C33 -0.8(16) . .
C30 C31 C32 C35 -179.5(10) . .
C31 C32 C33 C34 1.2(16) . .
C35 C32 C33 C34 179.9(10) . .
O13 C29 C34 C33 176.9(9) . .
C30 C29 C34 C33 -2.2(16) . .
C32 C33 C34 C29 0.2(16) . .
C33 C32 C35 O15 176.3(10) . .
C31 C32 C35 O15 -5.0(16) . .
C33 C32 C35 O14 -3.4(16) . .
C31 C32 C35 O14 175.3(10) . .
C33 C32 C35 Cd2 -28(15) . 4_675
C31 C32 C35 Cd2 151(13) . 4_675
C41 C36 C37 C38 2.9(16) . .
O16 C36 C37 C38 -174.4(9) . .
C36 C37 C38 C39 -2.7(15) . .
C37 C38 C39 C40 1.4(16) . .
C37 C38 C39 C42 179.5(10) . .
C38 C39 C40 C41 -0.2(16) . .
C42 C39 C40 C41 -178.3(9) . .
C37 C36 C41 C40 -1.6(16) . .
O16 C36 C41 C40 175.5(9) . .
C39 C40 C41 C36 0.2(15) . .
C38 C39 C42 O17 -5.4(16) . .
C40 C39 C42 O17 172.8(10) . .
C38 C39 C42 O18 172.6(10) . .
C40 C39 C42 O18 -9.2(15) . .
C38 C39 C42 Cd1 126(8) . 4_576
C40 C39 C42 Cd1 -56(9) . 4_576
C6 C1 O1 P1 -114.4(9) . .
C2 C1 O1 P1 69.6(11) . .
O3 C7 O2 Cd1 143.8(11) . .
C4 C7 O2 Cd1 -38(2) . .
O3 C7 O2 Cd2 -8.8(10) . .
C4 C7 O2 Cd2 169.3(10) . .
O1W Cd1 O2 C7 104.2(16) . .
O18 Cd1 O2 C7 11.0(16) 4_575 .
O2W Cd1 O2 C7 -78.3(16) . .
O17 Cd1 O2 C7 0.4(19) 4_575 .
O11 Cd1 O2 C7 -168.0(16) 1_455 .
O12 Cd1 O2 C7 -166.6(15) 1_455 .
C42 Cd1 O2 C7 6.8(17) 4_575 .
O1W Cd1 O2 Cd2 -104.5(3) . .
O18 Cd1 O2 Cd2 162.3(3) 4_575 .
O2W Cd1 O2 Cd2 73.0(3) . .
O17 Cd1 O2 Cd2 151.7(4) 4_575 .
O11 Cd1 O2 Cd2 -16.7(3) 1_455 .
O12 Cd1 O2 Cd2 -15.3(4) 1_455 .
C42 Cd1 O2 Cd2 158.1(3) 4_575 .
O14 Cd2 O2 C7 -176.5(10) 4_476 .
O3W Cd2 O2 C7 -87.3(7) . .
O4W Cd2 O2 C7 93.5(7) . .
O11 Cd2 O2 C7 -175.5(7) 1_455 .
O15 Cd2 O2 C7 9.6(8) 4_476 .
O3 Cd2 O2 C7 5.1(6) . .
C35 Cd2 O2 C7 15.2(16) 4_476 .
O14 Cd2 O2 Cd1 16.1(12) 4_476 .
O3W Cd2 O2 Cd1 105.3(4) . .
O4W Cd2 O2 Cd1 -73.9(3) . .
O11 Cd2 O2 Cd1 17.1(3) 1_455 .
O15 Cd2 O2 Cd1 -157.8(3) 4_476 .
O3 Cd2 O2 Cd1 -162.3(4) . .
C35 Cd2 O2 Cd1 -152.2(11) 4_476 .
O2 C7 O3 Cd2 8.5(10) . .
C4 C7 O3 Cd2 -169.8(8) . .
O14 Cd2 O3 C7 175.9(6) 4_476 .
O3W Cd2 O3 C7 82.2(6) . .
O4W Cd2 O3 C7 -96.0(6) . .
O11 Cd2 O3 C7 -5.4(7) 1_455 .
O2 Cd2 O3 C7 -4.8(6) . .
O15 Cd2 O3 C7 178.2(6) 4_476 .
C35 Cd2 O3 C7 177.8(6) 4_476 .
C9 C8 O4 P1 -45.9(16) . .
C13 C8 O4 P1 137.2(10) . .
C16 C15 O7 P2 -44.3(10) . .
C20 C15 O7 P2 136.4(6) . .
O9 C21 O8 CdB -4.0(16) . .
C18 C21 O8 CdB 178.2(10) . .
O9 C21 O8 CdA -18.1(15) . .
C18 C21 O8 CdA 164.0(11) . .
CdB C21 O8 CdA -14.17(16) . .
O8 C21 O9 CdA 16.9(14) . .
C18 C21 O9 CdA -165.3(12) . .
CdB C21 O9 CdA 13.54(10) . .
O8 C21 O9 CdB 3.4(14) . .
C18 C21 O9 CdB -178.8(12) . .
C23 C22 O10 P2 64.9(12) . .
C27 C22 O10 P2 -113.5(10) . .
O12 C28 O11 Cd2 135.0(14) . 1_655
C25 C28 O11 Cd2 -44(2) . 1_655
O12 C28 O11 Cd1 -7.3(10) . 1_655
C25 C28 O11 Cd1 173.3(9) . 1_655
O11 C28 O12 Cd1 7.3(10) . 1_655
C25 C28 O12 Cd1 -173.4(10) . 1_655
C34 C29 O13 P3 55.8(14) . .
C30 C29 O13 P3 -125.1(9) . .
O15 C35 O14 Cd2 2.0(12) . 4_675
C32 C35 O14 Cd2 -178.3(9) . 4_675
O14 C35 O15 Cd2 -1.9(11) . 4_675
C32 C35 O15 Cd2 178.5(9) . 4_675
C41 C36 O16 P3 58.0(13) . .
C37 C36 O16 P3 -124.7(9) . .
O18 C42 O17 Cd1 -2.4(10) . 4_576
C39 C42 O17 Cd1 175.6(9) . 4_576
O17 C42 O18 Cd1 2.5(11) . 4_576
C39 C42 O18 Cd1 -175.5(9) . 4_576
C8 O4 P1 N3 -170.5(9) . .
C8 O4 P1 O1 76.1(9) . .
C8 O4 P1 N1 -39.9(10) . .
C1 O1 P1 N3 47.0(8) . .
C1 O1 P1 O4 159.4(7) . .
C1 O1 P1 N1 -83.6(8) . .
C22 O10 P2 N1 -81.6(8) . .
C22 O10 P2 O7 162.1(8) . .
C22 O10 P2 N2 50.4(8) . .
C15 O7 P2 O10 79.9(8) . .
C15 O7 P2 N1 -37.0(8) . .
C15 O7 P2 N2 -167.4(7) . .
C29 O13 P3 N3 134.1(8) . .
C29 O13 P3 O16 -109.6(8) . .
C29 O13 P3 N2 3.7(10) . .
C36 O16 P3 N3 5.3(9) . .
C36 O16 P3 O13 -109.2(8) . .
C36 O16 P3 N2 134.8(8) . .
O10 P2 N1 P1 130.7(5) . .
O7 P2 N1 P1 -119.4(5) . .
N2 P2 N1 P1 4.3(7) . .
N3 P1 N1 P2 8.8(7) . .
O4 P1 N1 P2 -116.4(6) . .
O1 P1 N1 P2 134.5(5) . .
N3 P3 N2 P2 5.1(7) . .
O13 P3 N2 P2 129.9(5) . .
O16 P3 N2 P2 -119.8(5) . .
O10 P2 N2 P3 -139.2(5) . .
N1 P2 N2 P3 -11.5(7) . .
O7 P2 N2 P3 113.8(6) . .
O13 P3 N3 P1 -117.0(6) . .
O16 P3 N3 P1 132.2(5) . .
N2 P3 N3 P1 9.0(8) . .
O4 P1 N3 P3 111.2(6) . .
O1 P1 N3 P3 -142.1(5) . .
N1 P1 N3 P3 -15.8(8) . .
C21 O8 CdB O19B 12.8(16) . .
CdA O8 CdB O19B 82.9(12) . .
C21 O8 CdB O5B -73.1(11) . .
CdA O8 CdB O5B -3.0(7) . .
C21 O8 CdB O6A 89.5(11) . .
CdA O8 CdB O6A 159.6(7) . .
C21 O8 CdB O1B -159.8(10) . 3_765
CdA O8 CdB O1B -89.7(5) . 3_765
C21 O8 CdB O1A -145.4(9) . 3_765
CdA O8 CdB O1A -75.3(6) . 3_765
C21 O8 CdB O9 2.2(9) . .
CdA O8 CdB O9 72.2(6) . .
CdA O8 CdB C21 70.1(10) . .
C21 O9 CdB O8 -2.1(8) . .
CdA O9 CdB O8 -109.1(6) . .
C21 O9 CdB O19B -175.5(11) . .
CdA O9 CdB O19B 77.5(8) . .
C21 O9 CdB O5B 101.9(10) . .
CdA O9 CdB O5B -5.1(7) . .
C21 O9 CdB O6A -105.0(10) . .
CdA O9 CdB O6A 148.0(7) . .
C21 O9 CdB O1B 21.7(10) . 3_765
CdA O9 CdB O1B -85.4(6) . 3_765
C21 O9 CdB O1A 107.3(11) . 3_765
CdA O9 CdB O1A 0.3(7) . 3_765
CdA O9 CdB C21 -107.0(9) . .
O9 C21 CdB O8 176.2(15) . .
C18 C21 CdB O8 -11(6) . .
O8 C21 CdB O19B -171.1(11) . .
O9 C21 CdB O19B 5.1(12) . .
C18 C21 CdB O19B 178(6) . .
O8 C21 CdB O5B 107.8(11) . .
O9 C21 CdB O5B -76.0(10) . .
C18 C21 CdB O5B 97(7) . .
O8 C21 CdB O6A -96.6(11) . .
O9 C21 CdB O6A 79.5(10) . .
C18 C21 CdB O6A -107(6) . .
O8 C21 CdB O1B 20.8(10) . 3_765
O9 C21 CdB O1B -163.0(8) . 3_765
C18 C21 CdB O1B 10(7) . 3_765
O8 C21 CdB O1A 57.8(13) . 3_765
O9 C21 CdB O1A -126.0(9) . 3_765
C18 C21 CdB O1A 47(7) . 3_765
O8 C21 CdB O9 -176.2(15) . .
C18 C21 CdB O9 173(7) . .
CdA O1A C14 O1B 8.0(15) 3_765 .
CdB O1A C14 O1B -5.6(14) 3_765 .
CdA O1A C14 C11 -175.1(12) 3_765 .
CdB O1A C14 C11 171.3(13) 3_765 .
CdB O1B C14 O1A 6.2(16) 3_765 .
CdA O1B C14 O1A -8.0(15) 3_765 .
CdB O1B C14 C11 -170.8(11) 3_765 .
CdA O1B C14 C11 175.0(12) 3_765 .
C12 C11 C14 O1A 0(2) . .
C10 C11 C14 O1A -179.6(14) . .
C12 C11 C14 O1B 176.6(14) . .
C10 C11 C14 O1B -3(2) . .
C21 O8 CdA O19A 27.0(12) . .
CdB O8 CdA O19A -85.6(8) . .
C21 O8 CdA O5A -76.7(10) . .
CdB O8 CdA O5A 170.7(7) . .
C21 O8 CdA O6B 106.5(10) . .
CdB O8 CdA O6B -6.2(7) . .
C21 O8 CdA O1B -169.0(9) . 3_765
CdB O8 CdA O1B 78.4(5) . 3_765
C21 O8 CdA O1A -174.2(9) . 3_765
CdB O8 CdA O1A 73.1(6) . 3_765
C21 O8 CdA O9 10.0(8) . .
CdB O8 CdA O9 -102.6(6) . .
C21 O9 CdA O19A -176.0(10) . .
CdB O9 CdA O19A -103.4(7) . .
C21 O9 CdA O5A 86.3(10) . .
CdB O9 CdA O5A 158.9(7) . .
C21 O9 CdA O6B -83.7(10) . .
CdB O9 CdA O6B -11.0(7) . .
C21 O9 CdA O8 -9.7(8) . .
CdB O9 CdA O8 62.9(6) . .
C21 O9 CdA O1B -8.5(10) . 3_765
CdB O9 CdA O1B 64.1(5) . 3_765
C21 O9 CdA O1A -75(5) . 3_765
CdB O9 CdA O1A -2(5) . 3_765

loop_
_platon_squeeze_void_nr
_platon_squeeze_void_average_x
_platon_squeeze_void_average_y
_platon_squeeze_void_average_z
_platon_squeeze_void_volume
_platon_squeeze_void_count_electrons
1 -0.008 0.000 -0.010 2331.9 363.3
2 0.407 0.500 -0.112 2331.7 362.5
